data_2219124
loop_
_publ_author_name
'Sheng, Wei'
'Zhang, Qi-Hong'
'Qiu, Zhui-Bai'

_publ_section_title
;
 (<i>E</i>)-6-Methoxy-9-methyl-1,2,3,4-tetrahydro-9<i>H</i>-carbazol-4-one
 oxime
;
_journal_coeditor_code OM2245
_journal_issue 8
_journal_name_full 'Acta Crystallographica Section E'
_journal_page_first o1418
_journal_paper_doi 10.1107/S1600536808020047
_journal_volume 64
_journal_year 2008
_chemical_formula_iupac 'C14 H16 N2 O2'
_chemical_formula_moiety 'C14 H16 N2 O2'
_chemical_formula_sum 'C14 H16 N2 O2'
_chemical_formula_weight 244.29
_chemical_name_systematic
;
(<i>E</i>)-6-Methoxy-9-methyl-1,2,3,4-tetrahydro-9H-carbazol-4-one oxime
;
_space_group_IT_number 14
_symmetry_cell_setting monoclinic
_symmetry_space_group_name_Hall '-P 2ybc'
_symmetry_space_group_name_H-M 'P 1 21/c 1'
_atom_sites_solution_hydrogens geom
_atom_sites_solution_primary direct
_atom_sites_solution_secondary difmap
_cell_angle_alpha 90.00
_cell_angle_beta 104.14(2)
_cell_angle_gamma 90.00
_cell_formula_units_Z 4
_cell_length_a 8.833(5)
_cell_length_b 6.460(4)
_cell_length_c 22.247(12)
_cell_measurement_reflns_used 777
_cell_measurement_temperature 293(2)
_cell_measurement_theta_max 22.669
_cell_measurement_theta_min 2.378
_cell_volume 1231.0(12)
_computing_cell_refinement 'SMART (Bruker, 2000)'
_computing_data_collection 'SMART (Bruker, 2000)'
_computing_data_reduction 'SAINT (Bruker, 2000)'
_computing_molecular_graphics 'SHELXTL (Sheldrick, 2008) and ORTEP-3 (Farrugia, 1997)'
_computing_publication_material 'SHELXTL (Sheldrick, 2008)'
_computing_structure_refinement 'SHELXTL (Sheldrick, 2008)'
_computing_structure_solution 'SHELXTL (Sheldrick, 2008)'
_diffrn_ambient_temperature 293(2)
_diffrn_measured_fraction_theta_full 0.981
_diffrn_measured_fraction_theta_max 0.981
_diffrn_measurement_device_type 'Bruker SMART APEX CCD area-detector'
_diffrn_measurement_method '\f and \w'
_diffrn_radiation_monochromator graphite
_diffrn_radiation_source 'fine-focus sealed tube'
_diffrn_radiation_type MoK\a
_diffrn_radiation_wavelength 0.71073
_diffrn_reflns_av_R_equivalents 0.0368
_diffrn_reflns_av_sigmaI/netI 0.0555
_diffrn_reflns_limit_h_max 11
_diffrn_reflns_limit_h_min -11
_diffrn_reflns_limit_k_max 8
_diffrn_reflns_limit_k_min -8
_diffrn_reflns_limit_l_max 17
_diffrn_reflns_limit_l_min -27
_diffrn_reflns_number 5647
_diffrn_reflns_theta_full 27.00
_diffrn_reflns_theta_max 27.00
_diffrn_reflns_theta_min 1.89
_exptl_absorpt_coefficient_mu 0.089
_exptl_absorpt_correction_T_max 0.9929
_exptl_absorpt_correction_T_min 0.9867
_exptl_absorpt_correction_type multi-scan
_exptl_absorpt_process_details '(SADABS; Sheldrick, 1996)'
_exptl_crystal_colour colorless
_exptl_crystal_density_diffrn 1.318
_exptl_crystal_density_method 'not measured'
_exptl_crystal_description prism
_exptl_crystal_F_000 520
_exptl_crystal_size_max 0.15
_exptl_crystal_size_mid 0.08
_exptl_crystal_size_min 0.08
_refine_diff_density_max 0.613
_refine_diff_density_min -0.321
_refine_ls_extinction_method none
_refine_ls_goodness_of_fit_ref 0.890
_refine_ls_hydrogen_treatment mixed
_refine_ls_matrix_type full
_refine_ls_number_parameters 169
_refine_ls_number_reflns 2626
_refine_ls_number_restraints 2
_refine_ls_restrained_S_all 0.891
_refine_ls_R_factor_all 0.0995
_refine_ls_R_factor_gt 0.0554
_refine_ls_shift/su_max 0.000
_refine_ls_shift/su_mean 0.000
_refine_ls_structure_factor_coef Fsqd
_refine_ls_weighting_details 'calc w=1/[\s^2^(Fo^2^)+(0.0985P)^2^] where P=(Fo^2^+2Fc^2^)/3'
_refine_ls_weighting_scheme calc
_refine_ls_wR_factor_gt 0.1490
_refine_ls_wR_factor_ref 0.1645
_reflns_number_gt 1396
_reflns_number_total 2626
_reflns_threshold_expression I>2\s(I)
_cod_data_source_file om2245.cif
_cod_data_source_block I
_cod_original_sg_symbol_H-M 'P 21/c'
_cod_database_code 2219124
_cod_database_fobs_code 2219124

loop_
_symmetry_equiv_pos_as_xyz
'x, y, z'
'-x, y+1/2, -z+1/2'
'-x, -y, -z'
'x, -y-1/2, z-1/2'

loop_
_atom_site_type_symbol
_atom_site_label
_atom_site_fract_x
_atom_site_fract_y
_atom_site_fract_z
_atom_site_U_iso_or_equiv
_atom_site_adp_type
_atom_site_calc_flag
_atom_site_refinement_flags
_atom_site_occupancy
O O1 0.3608(3) -0.1623(4) -0.01619(11) 0.0908(7) Uani d D 1
H H1X 0.392(4) -0.054(4) 0.0026(18) 0.127(16) Uiso d D 1
O O2 1.0030(2) 0.1510(3) -0.09437(10) 0.0781(6) Uani d . 1
N N1 0.4790(2) -0.1762(4) -0.04926(10) 0.0618(6) Uani d . 1
C C1 0.4333(3) -0.7039(4) -0.16677(13) 0.0631(7) Uani d U 1
H H1A 0.4711 -0.8230 -0.1409 0.076 Uiso calc R 1
H H1B 0.4036 -0.7496 -0.2096 0.076 Uiso calc R 1
C C2 0.2945(4) -0.6123(6) -0.14878(16) 0.0868(10) Uani d U 1
H H2A 0.2228 -0.7231 -0.1455 0.104 Uiso calc R 1
H H2B 0.2410 -0.5203 -0.1816 0.104 Uiso calc R 1
C C3 0.3335(3) -0.4929(5) -0.08831(13) 0.0656(7) Uani d . 1
H H3A 0.2402 -0.4226 -0.0834 0.079 Uiso calc R 1
H H3B 0.3647 -0.5901 -0.0543 0.079 Uiso calc R 1
C C4 0.4606(2) -0.3367(4) -0.08413(11) 0.0485(6) Uani d . 1
C C4' 0.5725(2) -0.3745(3) -0.12087(9) 0.0422(5) Uani d . 1
C C5' 0.7093(2) -0.2625(3) -0.12699(9) 0.0407(5) Uani d . 1
C C5 0.7843(2) -0.0819(4) -0.10084(10) 0.0445(5) Uani d . 1
H H5 0.7437 -0.0036 -0.0734 0.053 Uiso calc R 1
C C6 0.9189(3) -0.0218(4) -0.11637(11) 0.0511(6) Uani d . 1
C C7 0.9790(3) -0.1381(4) -0.15859(12) 0.0587(7) Uani d . 1
H H7 1.0704 -0.0947 -0.1685 0.070 Uiso calc R 1
C C8 0.9066(3) -0.3127(4) -0.18535(11) 0.0536(6) Uani d . 1
H H8 0.9468 -0.3879 -0.2136 0.064 Uiso calc R 1
C C8' 0.7708(2) -0.3758(4) -0.16943(9) 0.0441(5) Uani d . 1
C C9 0.7019(3) -0.6996(4) -0.23323(12) 0.0674(8) Uani d . 1
H H9A 0.6501 -0.8262 -0.2277 0.101 Uiso calc R 1
H H9B 0.8117 -0.7251 -0.2273 0.101 Uiso calc R 1
H H9C 0.6599 -0.6479 -0.2744 0.101 Uiso calc R 1
N N9 0.6779(2) -0.5471(3) -0.18818(8) 0.0499(5) Uani d . 1
C C9' 0.5588(3) -0.5450(4) -0.15895(10) 0.0477(6) Uani d . 1
C C10 0.9545(3) 0.2735(4) -0.04983(13) 0.0669(7) Uani d . 1
H H10A 0.8514 0.3259 -0.0673 0.100 Uiso calc R 1
H H10B 1.0254 0.3872 -0.0379 0.100 Uiso calc R 1
H H10C 0.9536 0.1907 -0.0141 0.100 Uiso calc R 1

loop_
_atom_site_aniso_label
_atom_site_aniso_U_11
_atom_site_aniso_U_22
_atom_site_aniso_U_33
_atom_site_aniso_U_12
_atom_site_aniso_U_13
_atom_site_aniso_U_23
O1 0.0865(15) 0.1012(18) 0.1098(17) -0.0189(14) 0.0724(14) -0.0310(15)
O2 0.0703(12) 0.0740(13) 0.1042(15) -0.0285(10) 0.0485(11) -0.0276(11)
N1 0.0588(13) 0.0686(15) 0.0708(14) -0.0054(11) 0.0408(11) -0.0104(12)
C1 0.0635(15) 0.0564(16) 0.0647(16) -0.0101(13) 0.0067(13) -0.0052(13)
C2 0.0733(18) 0.091(2) 0.101(2) -0.0302(17) 0.0300(17) -0.0095(18)
C3 0.0569(15) 0.0730(19) 0.0708(17) -0.0128(14) 0.0233(13) 0.0026(14)
C4 0.0447(12) 0.0537(15) 0.0499(13) 0.0003(11) 0.0167(10) 0.0059(12)
C4' 0.0406(11) 0.0448(13) 0.0413(12) 0.0003(10) 0.0104(9) 0.0019(10)
C5' 0.0384(11) 0.0489(13) 0.0354(11) 0.0046(10) 0.0100(9) 0.0029(10)
C5 0.0441(12) 0.0484(14) 0.0448(12) -0.0004(10) 0.0185(10) -0.0026(10)
C6 0.0472(12) 0.0525(15) 0.0574(14) -0.0061(11) 0.0198(11) -0.0045(12)
C7 0.0480(13) 0.0679(18) 0.0688(16) -0.0044(13) 0.0311(12) -0.0021(14)
C8 0.0530(13) 0.0642(17) 0.0496(13) 0.0078(12) 0.0243(11) -0.0033(12)
C8' 0.0434(12) 0.0499(14) 0.0391(11) 0.0055(10) 0.0102(9) -0.0019(10)
C9 0.0851(19) 0.0615(17) 0.0577(15) 0.0048(14) 0.0216(14) -0.0169(13)
N9 0.0531(11) 0.0521(12) 0.0450(11) 0.0026(10) 0.0132(9) -0.0093(9)
C9' 0.0473(12) 0.0495(14) 0.0444(12) 0.0018(11) 0.0074(10) 0.0019(11)
C10 0.0744(17) 0.0602(17) 0.0676(17) -0.0170(14) 0.0204(14) -0.0140(14)

loop_
_atom_type_symbol
_atom_type_description
_atom_type_scat_dispersion_real
_atom_type_scat_dispersion_imag
_atom_type_scat_source
C C 0.0033 0.0016 'International Tables Vol C Tables 4.2.6.8 and 6.1.1.4'
H H 0.0000 0.0000 'International Tables Vol C Tables 4.2.6.8 and 6.1.1.4'
O O 0.0106 0.0060 'International Tables Vol C Tables 4.2.6.8 and 6.1.1.4'
N N 0.0061 0.0033 'International Tables Vol C Tables 4.2.6.8 and 6.1.1.4'

loop_
_geom_angle_atom_site_label_1
_geom_angle_atom_site_label_2
_geom_angle_atom_site_label_3
_geom_angle
N1 O1 H1X 97(3)
C6 O2 C10 118.53(19)
C4 N1 O1 111.4(2)
C9' C1 C2 109.3(2)
C9' C1 H1A 109.8
C2 C1 H1A 109.8
C9' C1 H1B 109.8
C2 C1 H1B 109.8
H1A C1 H1B 108.3
C1 C2 C3 114.4(3)
C1 C2 H2A 108.7
C3 C2 H2A 108.7
C1 C2 H2B 108.7
C3 C2 H2B 108.7
H2A C2 H2B 107.6
C4 C3 C2 113.8(2)
C4 C3 H3A 108.8
C2 C3 H3A 108.8
C4 C3 H3B 108.8
C2 C3 H3B 108.8
H3A C3 H3B 107.7
N1 C4 C4' 118.3(2)
N1 C4 C3 124.5(2)
C4' C4 C3 117.2(2)
C9' C4' C5' 107.03(19)
C9' C4' C4 120.8(2)
C5' C4' C4 132.2(2)
C5 C5' C8' 119.57(19)
C5 C5' C4' 134.6(2)
C8' C5' C4' 105.8(2)
C6 C5 C5' 118.9(2)
C6 C5 H5 120.6
C5' C5 H5 120.6
O2 C6 C5 124.8(2)
O2 C6 C7 114.6(2)
C5 C6 C7 120.6(2)
C8 C7 C6 121.5(2)
C8 C7 H7 119.3
C6 C7 H7 119.3
C7 C8 C8' 118.3(2)
C7 C8 H8 120.9
C8' C8 H8 120.9
N9 C8' C8 130.1(2)
N9 C8' C5' 108.78(19)
C8 C8' C5' 121.1(2)
N9 C9 H9A 109.5
N9 C9 H9B 109.5
H9A C9 H9B 109.5
N9 C9 H9C 109.5
H9A C9 H9C 109.5
H9B C9 H9C 109.5
C9' N9 C8' 108.57(17)
C9' N9 C9 126.4(2)
C8' N9 C9 125.0(2)
N9 C9' C4' 109.8(2)
N9 C9' C1 125.1(2)
C4' C9' C1 125.0(2)
O2 C10 H10A 109.5
O2 C10 H10B 109.5
H10A C10 H10B 109.5
O2 C10 H10C 109.5
H10A C10 H10C 109.5
H10B C10 H10C 109.5

loop_
_geom_bond_atom_site_label_1
_geom_bond_atom_site_label_2
_geom_bond_distance
O1 N1 1.419(3)
O1 H1X 0.827(18)
O2 C6 1.364(3)
O2 C10 1.414(3)
N1 C4 1.281(3)
C1 C9' 1.489(3)
C1 C2 1.502(4)
C1 H1A 0.9700
C1 H1B 0.9700
C2 C3 1.516(4)
C2 H2A 0.9700
C2 H2B 0.9700
C3 C4 1.495(3)
C3 H3A 0.9700
C3 H3B 0.9700
C4 C4' 1.449(3)
C4' C9' 1.377(3)
C4' C5' 1.443(3)
C5' C5 1.397(3)
C5' C8' 1.405(3)
C5 C6 1.373(3)
C5 H5 0.9300
C6 C7 1.404(3)
C7 C8 1.360(3)
C7 H7 0.9300
C8 C8' 1.392(3)
C8 H8 0.9300
C8' N9 1.380(3)
C9 N9 1.457(3)
C9 H9A 0.9599
C9 H9B 0.9599
C9 H9C 0.9599
N9 C9' 1.365(3)
C10 H10A 0.9599
C10 H10B 0.9599
C10 H10C 0.9599

loop_
_geom_hbond_atom_site_label_D
_geom_hbond_atom_site_label_H
_geom_hbond_atom_site_label_A
_geom_hbond_site_symmetry_A
_geom_hbond_distance_DH
_geom_hbond_distance_HA
_geom_hbond_distance_DA
_geom_hbond_angle_DHA
C5 H5 N1 . 0.93 2.76 3.236(3) 112.9
O1 H1X O1 3_655 0.827(18) 2.54(3) 3.177(5) 134(3)
O1 H1X N1 3_655 0.827(18) 2.00(2) 2.810(4) 166(4)

loop_
_geom_torsion_atom_site_label_1
_geom_torsion_atom_site_label_2
_geom_torsion_atom_site_label_3
_geom_torsion_atom_site_label_4
_geom_torsion
C9' C1 C2 C3 -46.4(3)
C1 C2 C3 C4 50.2(4)
O1 N1 C4 C4' -179.6(2)
O1 N1 C4 C3 -1.5(4)
C2 C3 C4 N1 155.9(3)
C2 C3 C4 C4' -26.0(3)
N1 C4 C4' C9' 179.7(2)
C3 C4 C4' C9' 1.5(3)
N1 C4 C4' C5' 0.0(4)
C3 C4 C4' C5' -178.2(2)
C9' C4' C5' C5 -179.6(2)
C4 C4' C5' C5 0.2(4)
C9' C4' C5' C8' 0.0(2)
C4 C4' C5' C8' 179.7(2)
C8' C5' C5 C6 -1.4(3)
C4' C5' C5 C6 178.1(2)
C10 O2 C6 C5 3.4(4)
C10 O2 C6 C7 -177.7(2)
C5' C5 C6 O2 179.8(2)
C5' C5 C6 C7 1.0(3)
O2 C6 C7 C8 -178.9(2)
C5 C6 C7 C8 0.0(4)
C6 C7 C8 C8' -0.6(4)
C7 C8 C8' N9 -178.2(2)
C7 C8 C8' C5' 0.2(3)
C5 C5' C8' N9 179.49(18)
C4' C5' C8' N9 -0.1(2)
C5 C5' C8' C8 0.8(3)
C4' C5' C8' C8 -178.8(2)
C8 C8' N9 C9' 178.7(2)
C5' C8' N9 C9' 0.2(2)
C8 C8' N9 C9 -3.0(4)
C5' C8' N9 C9 178.4(2)
C8' N9 C9' C4' -0.3(2)
C9 N9 C9' C4' -178.4(2)
C8' N9 C9' C1 -179.9(2)
C9 N9 C9' C1 1.9(4)
C5' C4' C9' N9 0.2(2)
C4 C4' C9' N9 -179.64(19)
C5' C4' C9' C1 179.9(2)
C4 C4' C9' C1 0.0(3)
C2 C1 C9' N9 -157.9(2)
C2 C1 C9' C4' 22.4(3)

loop_
_cod_related_entry_id
_cod_related_entry_database
_cod_related_entry_code
1 ChemSpider 24740345
